data_2023256
loop_
_publ_author_name
'Coulibaly, P\'enayori Marie-Aim\'ee'
'Ziki, Eric'
'Bisseyou, Yvon Bibila Mayaya'
'Camara, Tchambaga Etienne'
'Coulibaly, Souleymane'
'Sissouma, Drissa'

_publ_section_title
;
 Synthesis, non-spherical structure refinement and Hirshfeld surface
 analysis of racemic 2,2&#x2032;-diisobutoxy-1,1&#x2032;-binaphthalene
;
_journal_coeditor_code HB8104
_journal_issue 10
_journal_name_full 'Acta Crystallographica Section E Crystallographic Communications'
_journal_paper_doi 10.1107/S2056989024009101
_journal_volume 80
_journal_year 2024
_chemical_formula_iupac 'C28 H30 O2'
_chemical_formula_moiety 'C28 H30 O2'
_chemical_formula_sum 'C28 H30 O2'
_chemical_formula_weight 398.549
_chemical_melting_point 389
_chemical_name_systematic
;
2,2'-Diisobutoxy-1,1'-binaphthalene
;
_space_group_crystal_system monoclinic
_space_group_IT_number 14
_space_group_name_Hall '-P 2ybc'
_space_group_name_H-M_alt 'P 1 21/c 1'
_atom_sites_solution_hydrogens difmap
_atom_sites_solution_primary direct
_atom_sites_solution_secondary direct
_audit_creation_method
;
Olex2 1.5
(compiled 2024.02.16 svn.r378c4104 for OlexSys, GUI svn.r6928)
;
_cell_angle_alpha 90
_cell_angle_beta 99.920(2)
_cell_angle_gamma 90
_cell_formula_units_Z 4
_cell_length_a 11.3889(8)
_cell_length_b 15.6537(11)
_cell_length_c 12.5193(9)
_cell_measurement_reflns_used 17714
_cell_measurement_temperature 100.15
_cell_measurement_theta_max 44.7
_cell_measurement_theta_min 2.96
_cell_volume 2198.6(3)
_computing_cell_refinement
;
SAINT (Bruker, 2019)
;
_computing_data_collection
;
APEX4 (Bruker, 2019)
;
_computing_data_reduction
;
SAINT (Bruker, 2019)
;
_computing_molecular_graphics
;
Olex2 1.5 (Dolomanov <i>et al.</i>,  2009)
;
_computing_publication_material
;
publCIF (Westrip,
2010)
;
_computing_structure_refinement
;
olex2.refine 1.5 (Bourhis <i>et al.</i>,  2015)
;
_computing_structure_solution
;
<i>SHELXT2018/2</i> (Sheldrick, 2015a)
;
_diffrn_ambient_temperature 100.15
_diffrn_measured_fraction_theta_full 0.9796
_diffrn_measured_fraction_theta_max 0.9944
_diffrn_measurement_device_type 'Bruker D8 Venture'
_diffrn_measurement_method '\f and \w scan'
_diffrn_radiation_monochromator Mirror
_diffrn_radiation_source 'fine-focus sealed tube'
_diffrn_radiation_type 'Mo K\a'
_diffrn_radiation_wavelength 0.71073
_diffrn_reflns_av_R_equivalents 0.0380
_diffrn_reflns_av_unetI/netI 0.0177
_diffrn_reflns_limit_h_max 22
_diffrn_reflns_limit_h_min -22
_diffrn_reflns_limit_k_max 30
_diffrn_reflns_limit_k_min -30
_diffrn_reflns_limit_l_max 24
_diffrn_reflns_limit_l_min -24
_diffrn_reflns_number 215936
_diffrn_reflns_theta_full 25.2417
_diffrn_reflns_theta_max 44.65
_diffrn_reflns_theta_min 2.96
_exptl_absorpt_coefficient_mu 0.074
_exptl_absorpt_correction_T_max 0.000
_exptl_absorpt_correction_T_min 0.000
_exptl_absorpt_correction_type multi-scan
_exptl_absorpt_process_details
;
(SADABS; Krause et al., 2015)
;
_exptl_crystal_colour colourless
_exptl_crystal_density_diffrn 1.204
_exptl_crystal_description Prism
_exptl_crystal_F_000 856.478
_exptl_crystal_size_max 0.481
_exptl_crystal_size_mid 0.306
_exptl_crystal_size_min 0.226
_refine_diff_density_max 0.1978
_refine_diff_density_min -0.1659
_refine_ls_goodness_of_fit_ref 1.0755
_refine_ls_hydrogen_treatment refall
_refine_ls_matrix_type full
_refine_ls_number_constraints 0
_refine_ls_number_parameters 541
_refine_ls_number_reflns 17714
_refine_ls_number_restraints 0
_refine_ls_restrained_S_all 1.0755
_refine_ls_R_factor_all 0.0352
_refine_ls_R_factor_gt 0.0226
_refine_ls_shift/su_max 0.0022
_refine_ls_shift/su_mean 0.0004
_refine_ls_structure_factor_coef Fsqd
_refine_ls_weighting_details 'w=1/[\s^2^(Fo^2^)+(0.0137P)^2^+0.0711P] where P=(Fo^2^+2Fc^2^)/3'
_refine_ls_weighting_scheme calc
_refine_ls_wR_factor_gt 0.0441
_refine_ls_wR_factor_ref 0.0502
_reflns_number_gt 14265
_reflns_number_total 17714
_reflns_threshold_expression I>=2u(I)
_cod_data_source_file hb8104.cif
_cod_data_source_block I
_cod_database_code 2023256

loop_
_space_group_symop_id
_space_group_symop_operation_xyz
1 x,y,z
2 -x,y+1/2,-z+1/2
3 -x,-y,-z
4 x,-y-1/2,z-1/2

loop_
_atom_site_type_symbol
_atom_site_label
_atom_site_fract_x
_atom_site_fract_y
_atom_site_fract_z
_atom_site_U_iso_or_equiv
_atom_site_adp_type
_atom_site_occupancy
O O1' 0.776199(14) 0.498356(11) 0.341745(13) 0.01666(3) Uani 1.000000
O O1 0.734447(14) 0.575536(12) 0.638617(13) 0.01737(3) Uani 1.000000
C C13' 0.59639(2) 0.44710(2) 0.15859(2) 0.02417(4) Uani 1.000000
C C12' 0.70148(2) 0.391771(15) 0.210094(18) 0.01879(4) Uani 1.000000
C C11' 0.80870(2) 0.444976(15) 0.259094(18) 0.01713(3) Uani 1.000000
C C2' 0.857985(17) 0.555997(14) 0.390229(16) 0.01385(3) Uani 1.000000
C C1' 0.816020(16) 0.618843(13) 0.452436(15) 0.01271(3) Uani 1.000000
C C1 0.686874(16) 0.621349(13) 0.458654(16) 0.01309(3) Uani 1.000000
C C2 0.648288(17) 0.598891(14) 0.554230(17) 0.01449(3) Uani 1.000000
C C11 0.70253(2) 0.567336(16) 0.743665(18) 0.01806(4) Uani 1.000000
C C12 0.81506(2) 0.547883(16) 0.824239(18) 0.01962(4) Uani 1.000000
C C13 0.90482(2) 0.62078(2) 0.83150(2) 0.02380(4) Uani 1.000000
C C14 0.78109(3) 0.52831(2) 0.93444(2) 0.03137(6) Uani 1.000000
C C3 0.525397(19) 0.598393(16) 0.56113(2) 0.01904(4) Uani 1.000000
C C4 0.442362(19) 0.617508(17) 0.47119(2) 0.02111(4) Uani 1.000000
C C10 0.477288(18) 0.639919(15) 0.37163(2) 0.01831(4) Uani 1.000000
C C9 0.601102(18) 0.643888(14) 0.366043(17) 0.01499(3) Uani 1.000000
C C14' 0.74018(3) 0.331031(18) 0.12705(2) 0.02435(5) Uani 1.000000
C C3' 0.980012(19) 0.551723(16) 0.380747(18) 0.01786(3) Uani 1.000000
C C4' 1.059045(19) 0.609785(17) 0.43474(2) 0.01970(4) Uani 1.000000
C C10' 1.020820(18) 0.674390(15) 0.500151(18) 0.01737(4) Uani 1.000000
C C5' 1.10225(2) 0.733859(18) 0.55771(2) 0.02357(5) Uani 1.000000
C C6' 1.06387(3) 0.796215(18) 0.62076(2) 0.02631(5) Uani 1.000000
C C7' 0.94151(3) 0.801770(17) 0.62857(2) 0.02385(5) Uani 1.000000
C C8' 0.86073(2) 0.744848(15) 0.574119(19) 0.01854(4) Uani 1.000000
C C9' 0.897770(17) 0.679042(14) 0.508850(16) 0.01448(3) Uani 1.000000
C C8 0.63491(2) 0.670193(16) 0.266644(19) 0.01898(4) Uani 1.000000
C C7 0.55041(2) 0.688558(18) 0.17723(2) 0.02395(5) Uani 1.000000
C C6 0.42742(2) 0.681410(19) 0.18200(2) 0.02650(5) Uani 1.000000
C C5 0.39219(2) 0.658060(18) 0.27738(2) 0.02444(5) Uani 1.000000
H H13D 0.6189(4) 0.4843(3) 0.0920(4) 0.0446(13) Uani 1.000000
H H13E 0.5691(4) 0.4921(3) 0.2162(4) 0.0384(12) Uani 1.000000
H H13F 0.5196(4) 0.4074(4) 0.1267(4) 0.0510(15) Uani 1.000000
H H12' 0.6746(4) 0.3538(3) 0.2761(3) 0.0326(11) Uani 1.000000
H H11C 0.8815(4) 0.4033(3) 0.2933(4) 0.0337(11) Uani 1.000000
H H11D 0.8373(4) 0.4850(3) 0.1965(3) 0.0306(10) Uani 1.000000
H H11A 0.6380(4) 0.5162(3) 0.7433(4) 0.0360(11) Uani 1.000000
H H11B 0.6621(4) 0.6265(3) 0.7650(3) 0.0355(11) Uani 1.000000
H H12 0.8545(4) 0.4902(3) 0.7947(4) 0.0343(11) Uani 1.000000
H H13A 0.9295(4) 0.6347(3) 0.7529(4) 0.0387(12) Uani 1.000000
H H13B 0.9853(5) 0.6062(4) 0.8885(4) 0.0524(15) Uani 1.000000
H H13C 0.8669(5) 0.6788(3) 0.8581(4) 0.0472(14) Uani 1.000000
H H14A 0.7414(5) 0.5840(4) 0.9646(4) 0.0519(15) Uani 1.000000
H H14B 0.8591(5) 0.5115(4) 0.9937(4) 0.0610(17) Uani 1.000000
H H14C 0.7172(5) 0.4763(4) 0.9293(4) 0.0532(15) Uani 1.000000
H H3 0.4960(4) 0.5800(3) 0.6352(4) 0.0368(12) Uani 1.000000
H H4 0.3491(4) 0.6135(3) 0.4759(4) 0.0402(12) Uani 1.000000
H H14D 0.6658(4) 0.2919(3) 0.0891(4) 0.0437(13) Uani 1.000000
H H14E 0.8111(5) 0.2894(3) 0.1636(4) 0.0430(13) Uani 1.000000
H H14F 0.7714(5) 0.3666(3) 0.0630(4) 0.0430(13) Uani 1.000000
H H3' 1.0126(4) 0.5020(3) 0.3349(4) 0.0362(11) Uani 1.000000
H H4' 1.1523(4) 0.6049(3) 0.4296(4) 0.0378(12) Uani 1.000000
H H5' 1.1953(4) 0.7284(3) 0.5514(4) 0.0402(12) Uani 1.000000
H H6' 1.1258(4) 0.8434(3) 0.6632(4) 0.0470(14) Uani 1.000000
H H7' 0.9117(4) 0.8505(3) 0.6778(4) 0.0439(13) Uani 1.000000
H H8' 0.7674(4) 0.7488(3) 0.5805(4) 0.0316(11) Uani 1.000000
H H8 0.7285(4) 0.6756(3) 0.2629(3) 0.0335(11) Uani 1.000000
H H7 0.5776(4) 0.7082(3) 0.1026(4) 0.0428(13) Uani 1.000000
H H6 0.3615(4) 0.6941(3) 0.1094(4) 0.0448(13) Uani 1.000000
H H5 0.2992(4) 0.6533(3) 0.2823(4) 0.0424(13) Uani 1.000000

loop_
_atom_site_aniso_label
_atom_site_aniso_U_11
_atom_site_aniso_U_22
_atom_site_aniso_U_33
_atom_site_aniso_U_12
_atom_site_aniso_U_13
_atom_site_aniso_U_23
O1' 0.01473(6) 0.01960(7) 0.01643(6) -0.00056(5) 0.00487(5) -0.00336(5)
O1 0.01438(6) 0.02456(8) 0.01393(6) 0.00018(5) 0.00453(4) 0.00063(5)
C13' 0.02086(10) 0.03031(12) 0.02154(10) -0.00184(9) 0.00422(8) -0.00185(9)
C12' 0.02491(9) 0.01793(9) 0.01485(7) -0.00341(7) 0.00716(7) -0.00102(6)
C11' 0.01920(8) 0.01764(8) 0.01564(7) 0.00106(7) 0.00607(6) -0.00095(6)
C2' 0.01112(6) 0.01761(8) 0.01319(6) 0.00082(5) 0.00311(5) 0.00077(6)
C1' 0.01002(6) 0.01598(7) 0.01205(6) -0.00073(5) 0.00165(5) 0.00026(5)
C1 0.00996(6) 0.01569(7) 0.01349(6) -0.00009(5) 0.00166(5) -0.00110(5)
C2 0.01134(6) 0.01750(8) 0.01524(7) -0.00087(6) 0.00397(5) -0.00182(6)
C11 0.01926(8) 0.02077(9) 0.01563(7) -0.00217(7) 0.00720(6) 0.00007(6)
C12 0.02480(10) 0.02033(9) 0.01447(7) -0.00012(7) 0.00543(7) 0.00196(7)
C13 0.02319(10) 0.02987(12) 0.01826(9) -0.00493(9) 0.00332(8) 0.00032(8)
C14 0.04086(16) 0.03786(16) 0.01659(9) -0.00750(13) 0.00833(10) 0.00571(10)
C3 0.01227(7) 0.02384(10) 0.02220(9) -0.00155(6) 0.00635(6) -0.00351(7)
C4 0.01030(7) 0.02574(10) 0.02732(10) -0.00002(7) 0.00334(7) -0.00593(8)
C10 0.01116(7) 0.01935(9) 0.02290(9) 0.00211(6) -0.00134(6) -0.00484(7)
C9 0.01172(6) 0.01579(8) 0.01639(7) 0.00122(5) -0.00054(5) -0.00140(6)
C14' 0.03660(13) 0.01943(10) 0.01878(9) -0.00291(9) 0.00972(9) -0.00368(8)
C3' 0.01218(7) 0.02384(10) 0.01839(8) 0.00213(6) 0.00501(6) 0.00207(7)
C4' 0.01049(7) 0.02758(11) 0.02121(9) -0.00055(7) 0.00324(6) 0.00521(8)
C10' 0.01166(7) 0.02219(9) 0.01729(8) -0.00383(6) -0.00025(6) 0.00516(7)
C5' 0.01586(8) 0.02704(11) 0.02524(10) -0.00856(8) -0.00369(7) 0.00664(8)
C6' 0.02446(11) 0.02484(11) 0.02592(11) -0.01121(9) -0.00610(8) 0.00256(9)
C7' 0.02753(11) 0.02049(10) 0.02134(9) -0.00791(8) -0.00194(8) -0.00221(8)
C8' 0.01907(8) 0.01821(9) 0.01760(8) -0.00435(7) 0.00107(6) -0.00208(6)
C9' 0.01218(6) 0.01710(8) 0.01350(7) -0.00279(6) 0.00037(5) 0.00179(6)
C8 0.01749(8) 0.02077(9) 0.01702(8) 0.00143(7) -0.00166(6) 0.00284(7)
C7 0.02476(10) 0.02396(10) 0.01983(9) 0.00367(8) -0.00547(8) 0.00346(8)
C6 0.02236(10) 0.02659(11) 0.02585(11) 0.00696(8) -0.00914(8) -0.00190(9)
C5 0.01440(8) 0.02673(11) 0.02878(11) 0.00514(7) -0.00592(8) -0.00621(9)
H13D 0.043(3) 0.049(3) 0.044(3) 0.013(3) 0.012(2) 0.014(3)
H13E 0.035(3) 0.044(3) 0.038(3) 0.003(2) 0.009(2) -0.004(2)
H13F 0.035(3) 0.061(4) 0.055(4) -0.010(3) 0.000(3) -0.014(3)
H12' 0.046(3) 0.031(3) 0.023(2) -0.009(2) 0.012(2) -0.0006(19)
H11C 0.033(3) 0.035(3) 0.034(3) 0.006(2) 0.006(2) -0.005(2)
H11D 0.034(3) 0.033(2) 0.028(2) -0.008(2) 0.012(2) -0.003(2)
H11A 0.038(3) 0.042(3) 0.030(3) -0.012(2) 0.011(2) 0.000(2)
H11B 0.040(3) 0.041(3) 0.027(2) 0.008(2) 0.010(2) -0.002(2)
H12 0.046(3) 0.029(3) 0.028(3) 0.006(2) 0.006(2) 0.001(2)
H13A 0.039(3) 0.049(3) 0.030(3) -0.009(2) 0.011(2) 0.003(2)
H13B 0.041(3) 0.072(4) 0.039(3) -0.012(3) -0.008(2) 0.012(3)
H13C 0.047(3) 0.042(3) 0.054(3) -0.012(3) 0.014(3) -0.011(3)
H14A 0.063(4) 0.065(4) 0.032(3) -0.008(3) 0.021(3) -0.002(3)
H14B 0.061(4) 0.093(5) 0.025(3) -0.006(4) -0.001(3) 0.018(3)
H14C 0.069(4) 0.060(4) 0.034(3) -0.025(3) 0.016(3) 0.011(3)
H3 0.023(2) 0.053(3) 0.037(3) -0.002(2) 0.011(2) -0.001(2)
H4 0.022(2) 0.056(3) 0.044(3) 0.004(2) 0.007(2) -0.006(3)
H14D 0.051(3) 0.046(3) 0.037(3) -0.014(3) 0.017(2) -0.019(2)
H14E 0.060(3) 0.034(3) 0.037(3) 0.007(3) 0.014(3) -0.004(2)
H14F 0.061(4) 0.041(3) 0.032(3) -0.005(3) 0.023(3) -0.004(2)
H3' 0.026(2) 0.040(3) 0.045(3) 0.003(2) 0.014(2) -0.002(2)
H4' 0.023(2) 0.047(3) 0.043(3) 0.000(2) 0.006(2) 0.002(2)
H5' 0.024(2) 0.042(3) 0.052(3) -0.013(2) 0.001(2) 0.003(3)
H6' 0.033(3) 0.057(3) 0.045(3) -0.016(3) -0.008(2) -0.012(3)
H7' 0.039(3) 0.043(3) 0.048(3) -0.013(2) 0.003(2) -0.009(3)
H8' 0.032(2) 0.027(2) 0.036(3) -0.002(2) 0.005(2) -0.012(2)
H8 0.031(2) 0.045(3) 0.024(2) 0.004(2) 0.0031(19) 0.013(2)
H7 0.045(3) 0.048(3) 0.030(3) 0.006(3) -0.007(2) 0.011(2)
H6 0.032(3) 0.050(3) 0.046(3) 0.011(2) -0.011(2) 0.008(3)
H5 0.026(3) 0.056(3) 0.041(3) 0.003(2) -0.005(2) -0.006(3)

loop_
_atom_type_symbol
_atom_type_scat_dispersion_source
_atom_type_scat_dispersion_real
_atom_type_scat_dispersion_imag
_atom_type_scat_source
C 'Brennan, Cowan, Rev. Sci. Instrum., 1992, 63, 850' 0.00313 0.00162 'NoSpherA2: Chem.Sci. 2021, DOI:10.1039/D0SC05526C'
H 'Brennan, Cowan, Rev. Sci. Instrum., 1992, 63, 850' 0.00000 0.00000 'NoSpherA2: Chem.Sci. 2021, DOI:10.1039/D0SC05526C'
O 'Brennan, Cowan, Rev. Sci. Instrum., 1992, 63, 850' 0.01085 0.00610 'NoSpherA2: Chem.Sci. 2021, DOI:10.1039/D0SC05526C'

loop_
_geom_angle_atom_site_label_1
_geom_angle_atom_site_label_2
_geom_angle_atom_site_label_3
_geom_angle_site_symmetry_1
_geom_angle_site_symmetry_3
_geom_angle
_geom_angle_publ_flag
C2' O1' C11' . . 117.900(17) ?
C11 O1 C2 . . 118.315(17) ?
H13D C13' C12' . . 110.9(3) ?
H13E C13' C12' . . 112.2(3) ?
H13E C13' H13D . . 107.1(4) ?
H13F C13' C12' . . 110.6(3) ?
H13F C13' H13D . . 107.8(4) ?
H13F C13' H13E . . 107.9(4) ?
C11' C12' C13' . . 112.14(2) ?
C14' C12' C13' . . 111.25(2) ?
C14' C12' C11' . . 108.06(2) ?
H12' C12' C13' . . 108.9(2) ?
H12' C12' C11' . . 107.5(2) ?
H12' C12' C14' . . 108.9(2) ?
C12' C11' O1' . . 108.854(18) ?
H11C C11' O1' . . 110.1(2) ?
H11C C11' C12' . . 109.6(2) ?
H11D C11' O1' . . 109.3(2) ?
H11D C11' C12' . . 110.0(2) ?
H11D C11' H11C . . 109.0(3) ?
C1' C2' O1' . . 116.352(17) ?
C3' C2' O1' . . 122.466(19) ?
C3' C2' C1' . . 121.164(19) ?
C1 C1' C2' . . 119.137(17) ?
C9' C1' C2' . . 119.204(18) ?
C9' C1' C1 . . 121.659(18) ?
C2 C1 C1' . . 120.070(17) ?
C9 C1 C1' . . 120.620(18) ?
C9 C1 C2 . . 119.275(18) ?
C1 C2 O1 . . 116.325(17) ?
C3 C2 O1 . . 122.572(19) ?
C3 C2 C1 . . 121.080(19) ?
C12 C11 O1 . . 108.047(18) ?
H11A C11 O1 . . 110.0(2) ?
H11A C11 C12 . . 110.3(2) ?
H11B C11 O1 . . 109.6(2) ?
H11B C11 C12 . . 110.6(2) ?
H11B C11 H11A . . 108.3(3) ?
C13 C12 C11 . . 111.71(2) ?
C14 C12 C11 . . 108.91(2) ?
C14 C12 C13 . . 111.60(2) ?
H12 C12 C11 . . 106.7(2) ?
H12 C12 C13 . . 109.0(2) ?
H12 C12 C14 . . 108.7(2) ?
H13A C13 C12 . . 111.7(3) ?
H13B C13 C12 . . 111.3(3) ?
H13B C13 H13A . . 108.4(4) ?
H13C C13 C12 . . 110.4(3) ?
H13C C13 H13A . . 106.7(4) ?
H13C C13 H13B . . 108.1(4) ?
H14A C14 C12 . . 109.9(3) ?
H14B C14 C12 . . 111.1(3) ?
H14B C14 H14A . . 107.3(4) ?
H14C C14 C12 . . 111.6(3) ?
H14C C14 H14A . . 108.0(4) ?
H14C C14 H14B . . 108.6(4) ?
C4 C3 C2 . . 119.79(2) ?
H3 C3 C2 . . 120.7(2) ?
H3 C3 C4 . . 119.4(2) ?
C10 C4 C3 . . 121.17(2) ?
H4 C4 C3 . . 119.3(3) ?
H4 C4 C10 . . 119.5(3) ?
C9 C10 C4 . . 118.97(2) ?
C5 C10 C4 . . 121.71(2) ?
C5 C10 C9 . . 119.32(2) ?
C10 C9 C1 . . 119.63(2) ?
C8 C9 C1 . . 122.086(19) ?
C8 C9 C10 . . 118.285(19) ?
H14D C14' C12' . . 110.7(3) ?
H14E C14' C12' . . 111.7(2) ?
H14E C14' H14D . . 108.4(4) ?
H14F C14' C12' . . 110.7(3) ?
H14F C14' H14D . . 107.2(4) ?
H14F C14' H14E . . 107.9(4) ?
C4' C3' C2' . . 119.81(2) ?
H3' C3' C2' . . 121.0(2) ?
H3' C3' C4' . . 119.2(2) ?
C10' C4' C3' . . 121.12(2) ?
H4' C4' C3' . . 119.5(3) ?
H4' C4' C10' . . 119.3(3) ?
C5' C10' C4' . . 121.51(2) ?
C9' C10' C4' . . 118.988(19) ?
C9' C10' C5' . . 119.50(2) ?
C6' C5' C10' . . 120.86(2) ?
H5' C5' C10' . . 118.3(3) ?
H5' C5' C6' . . 120.8(3) ?
C7' C6' C5' . . 119.85(2) ?
H6' C6' C5' . . 121.1(3) ?
H6' C6' C7' . . 119.0(3) ?
C8' C7' C6' . . 120.57(3) ?
H7' C7' C6' . . 119.8(2) ?
H7' C7' C8' . . 119.7(3) ?
C9' C8' C7' . . 120.97(2) ?
H8' C8' C7' . . 120.6(2) ?
H8' C8' C9' . . 118.4(2) ?
C10' C9' C1' . . 119.71(2) ?
C8' C9' C1' . . 122.050(19) ?
C8' C9' C10' . . 118.242(19) ?
C7 C8 C9 . . 120.98(2) ?
H8 C8 C9 . . 118.6(2) ?
H8 C8 C7 . . 120.4(2) ?
C6 C7 C8 . . 120.51(3) ?
H7 C7 C8 . . 120.0(2) ?
H7 C7 C6 . . 119.5(2) ?
C5 C6 C7 . . 119.79(2) ?
H6 C6 C7 . . 119.6(3) ?
H6 C6 C5 . . 120.6(3) ?
C6 C5 C10 . . 121.04(2) ?
H5 C5 C10 . . 118.5(3) ?
H5 C5 C6 . . 120.5(3) ?

loop_
_geom_bond_atom_site_label_1
_geom_bond_atom_site_label_2
_geom_bond_site_symmetry_2
_geom_bond_distance
_geom_bond_publ_flag
O1' C11' . 1.4276(3) ?
O1' C2' . 1.3621(3) ?
O1 C2 . 1.3622(3) ?
O1 C11 . 1.4293(3) ?
C13' C12' . 1.5272(4) ?
C13' H13D . 1.083(5) ?
C13' H13E . 1.091(5) ?
C13' H13F . 1.091(5) ?
C12' C11' . 1.5176(3) ?
C12' C14' . 1.5287(4) ?
C12' H12' . 1.103(4) ?
C11' H11C . 1.084(4) ?
C11' H11D . 1.096(4) ?
C2' C1' . 1.3896(3) ?
C2' C3' . 1.4166(3) ?
C1' C1 . 1.4867(3) ?
C1' C9' . 1.4238(3) ?
C1 C2 . 1.3891(3) ?
C1 C9 . 1.4258(3) ?
C2 C3 . 1.4170(3) ?
C11 C12 . 1.5190(4) ?
C11 H11A . 1.086(4) ?
C11 H11B . 1.088(4) ?
C12 C13 . 1.5243(4) ?
C12 C14 . 1.5268(4) ?
C12 H12 . 1.101(4) ?
C13 H13A . 1.091(4) ?
C13 H13B . 1.085(5) ?
C13 H13C . 1.083(5) ?
C14 H14A . 1.079(6) ?
C14 H14B . 1.088(5) ?
C14 H14C . 1.086(5) ?
C3 C4 . 1.3729(4) ?
C3 H3 . 1.077(4) ?
C4 C10 . 1.4162(4) ?
C4 H4 . 1.075(4) ?
C10 C9 . 1.4252(3) ?
C10 C5 . 1.4206(3) ?
C9 C8 . 1.4253(3) ?
C14' H14D . 1.086(5) ?
C14' H14E . 1.076(5) ?
C14' H14F . 1.086(5) ?
C3' C4' . 1.3724(4) ?
C3' H3' . 1.071(4) ?
C4' C10' . 1.4162(4) ?
C4' H4' . 1.078(4) ?
C10' C5' . 1.4197(3) ?
C10' C9' . 1.4261(3) ?
C5' C6' . 1.3733(5) ?
C5' H5' . 1.080(4) ?
C6' C7' . 1.4163(4) ?
C6' H6' . 1.093(4) ?
C7' C8' . 1.3744(3) ?
C7' H7' . 1.073(5) ?
C8' C9' . 1.4232(3) ?
C8' H8' . 1.081(4) ?
C8 C7 . 1.3750(3) ?
C8 H8 . 1.078(4) ?
C7 C6 . 1.4167(4) ?
C7 H7 . 1.078(5) ?
C6 C5 . 1.3732(5) ?
C6 H6 . 1.093(4) ?
C5 H5 . 1.074(5) ?

loop_
_geom_hbond_atom_site_label_D
_geom_hbond_atom_site_label_H
_geom_hbond_atom_site_label_A
_geom_hbond_site_symmetry_A
_geom_hbond_distance_DH
_geom_hbond_distance_HA
_geom_hbond_distance_DA
_geom_hbond_angle_DHA
C13 H13A Cg2 1_555 1.091(4) 2.998(5) 4.0338(4) 158.7(3)
C13' H13E Cg1 1_555 1.091(5) 2.877(5) 3.8615(4) 150.1(3)
C13 H13C Cg2 4_576 1.083(5) 2.987(5) 3.6455(4) 119.6(3)

loop_
_geom_torsion_atom_site_label_1
_geom_torsion_atom_site_label_2
_geom_torsion_atom_site_label_3
_geom_torsion_atom_site_label_4
_geom_torsion_site_symmetry_1
_geom_torsion_site_symmetry_2
_geom_torsion_site_symmetry_3
_geom_torsion_site_symmetry_4
_geom_torsion
_geom_torsion_publ_flag
O1' C11' C12' C13' . . . . 60.63(2) ?
O1' C11' C12' C14' . . . . -176.40(2) ?
O1' C2' C1' C1 . . . . -2.31(2) ?
O1' C2' C1' C9' . . . . 177.507(17) ?
O1' C2' C3' C4' . . . . -177.60(2) ?
O1 C2 C1 C1' . . . . 0.17(2) ?
O1 C2 C1 C9 . . . . 178.054(19) ?
O1 C2 C3 C4 . . . . -175.95(2) ?
O1 C11 C12 C13 . . . . 62.99(2) ?
O1 C11 C12 C14 . . . . -173.29(2) ?
C2' C1' C1 C2 . . . . 109.31(2) ?
C2' C1' C1 C9 . . . . -68.54(2) ?
C2' C1' C9' C10' . . . . 0.44(2) ?
C2' C1' C9' C8' . . . . -179.856(19) ?
C2' C3' C4' C10' . . . . -0.05(3) ?
C1' C1 C2 C3 . . . . -178.14(2) ?
C1' C1 C9 C10 . . . . 175.502(19) ?
C1' C1 C9 C8 . . . . -4.19(2) ?
C1' C9' C10' C4' . . . . 0.29(2) ?
C1' C9' C10' C5' . . . . -179.17(2) ?
C1' C9' C8' C7' . . . . 179.43(2) ?
C1 C2 C3 C4 . . . . 2.26(3) ?
C1 C9 C10 C4 . . . . 3.02(2) ?
C1 C9 C10 C5 . . . . -176.67(2) ?
C1 C9 C8 C7 . . . . 177.56(2) ?
C2 C3 C4 C10 . . . . -1.58(3) ?
C3 C4 C10 C9 . . . . -1.05(3) ?
C3 C4 C10 C5 . . . . 178.64(2) ?
C4 C10 C9 C8 . . . . -177.27(2) ?
C4 C10 C5 C6 . . . . 178.65(3) ?
C10 C9 C8 C7 . . . . -2.14(3) ?
C10 C5 C6 C7 . . . . -0.70(3) ?
C9 C8 C7 C6 . . . . -0.21(3) ?
C3' C4' C10' C5' . . . . 178.96(2) ?
C3' C4' C10' C9' . . . . -0.49(3) ?
C4' C10' C5' C6' . . . . 179.95(2) ?
C4' C10' C9' C8' . . . . -179.43(2) ?
C10' C5' C6' C7' . . . . -0.19(3) ?
C10' C9' C8' C7' . . . . -0.86(2) ?
C5' C6' C7' C8' . . . . 0.46(3) ?
C6' C7' C8' C9' . . . . 0.08(3) ?
C8 C7 C6 C5 . . . . 1.66(3) ?
